data_2021702
loop_
_publ_author_name
'Cabaj, Ma\/lgorzata Katarzyna'
'Gajda, Roman'
'Hoser, Anna'
'Makal, Anna'
'Dominiak, Paulina Maria'

_publ_section_title
;
 Differences and similarities among hypoxanthinium nitrate hydrate
 structures
;
_journal_coeditor_code QP3027
_journal_issue 8
_journal_name_full 'Acta Crystallographica Section C'
_journal_page_first
;
;
_journal_paper_doi 10.1107/S2053229619008702
_journal_volume 75
_journal_year 2019
_chemical_formula_iupac 'C5 H5 N4 O +, N O3 -, H2 O'
_chemical_formula_moiety 'C5 H5 N4 O +, N O3 -, H2 O'
_chemical_formula_sum 'C5 H7 N5 O5'
_chemical_formula_weight 217.16
_chemical_name_common 'Hypoxanthinium nitrate monohydrate'
_chemical_name_systematic '6-Oxo-1<i>H</i>,7<i>H</i>-purin-9-ium nitrate monohydrate'
_space_group_crystal_system orthorhombic
_space_group_IT_number 62
_space_group_name_Hall '-P 2bc 2a'
_space_group_name_H-M_alt 'P m n b'
_symmetry_space_group_name_Hall '-P 2bc 2a'
_symmetry_space_group_name_H-M 'P m n b'
_atom_sites_solution_hydrogens difmap
_atom_sites_solution_primary dual
_audit_creation_method
;
<i>OLEX2</i> 1.2
(compiled 2018.05.29 svn.r3508 for OlexSys, GUI svn.r5506)
;
_cell_angle_alpha 90
_cell_angle_beta 90
_cell_angle_gamma 90
_cell_formula_units_Z 4
_cell_length_a 6.241(4)
_cell_length_b 13.726(3)
_cell_length_c 10.095(5)
_cell_measurement_reflns_used 4619
_cell_measurement_temperature 285
_cell_measurement_theta_max 31.7400
_cell_measurement_theta_min 2.4880
_cell_volume 864.8(7)
_computing_molecular_graphics
;
<i>OLEX2</i> (Dolomanov <i>et al.</i>,  2009)
;
_computing_publication_material
;
<i>OLEX2</i> (Dolomanov <i>et al.</i>,  2009)
;
_computing_structure_refinement
;
SHELXL2016 (Sheldrick, 2015b)
;
_computing_structure_solution
;
SHELXT (Sheldrick, 2015<i>a</i>)
;
_diffrn_ambient_temperature 285.0
_diffrn_detector_area_resol_mean 8.0013
_diffrn_measured_fraction_theta_full 0.999
_diffrn_measured_fraction_theta_max 0.978
_diffrn_measurement_device_type
;
Agilent Technologies SuperNova four-circle diffractometer equipped with a
micro-focus sealed tube and an Eos CCD detector
;
_diffrn_measurement_method '\w scans'
_diffrn_radiation_type MoK\a
_diffrn_radiation_wavelength 0.71073
_diffrn_reflns_av_R_equivalents 0.0362
_diffrn_reflns_av_unetI/netI 0.0187
_diffrn_reflns_limit_h_max 9
_diffrn_reflns_limit_h_min -9
_diffrn_reflns_limit_k_max 20
_diffrn_reflns_limit_k_min -20
_diffrn_reflns_limit_l_max 15
_diffrn_reflns_limit_l_min -15
_diffrn_reflns_number 16933
_diffrn_reflns_theta_full 25.242
_diffrn_reflns_theta_max 32.353
_diffrn_reflns_theta_min 2.504
_exptl_absorpt_coefficient_mu 0.149
_exptl_absorpt_correction_T_max 1.000
_exptl_absorpt_correction_T_min 0.796
_exptl_absorpt_correction_type gaussian
_exptl_absorpt_process_details
;
(CrysAlis PRO; Rigaku OD, 2015)
;
_exptl_crystal_colour 'clear light colourless'
_exptl_crystal_density_diffrn 1.668
_exptl_crystal_description block
_exptl_crystal_F_000 448
_exptl_crystal_size_max 0.176
_exptl_crystal_size_mid 0.103
_exptl_crystal_size_min 0.1
_refine_diff_density_max 0.228
_refine_diff_density_min -0.245
_refine_ls_extinction_method none
_refine_ls_goodness_of_fit_ref 1.107
_refine_ls_hydrogen_treatment refall
_refine_ls_matrix_type full
_refine_ls_number_parameters 112
_refine_ls_number_reflns 1636
_refine_ls_number_restraints 0
_refine_ls_restrained_S_all 1.107
_refine_ls_R_factor_all 0.0621
_refine_ls_R_factor_gt 0.0418
_refine_ls_shift/su_max 0.002
_refine_ls_shift/su_mean 0.000
_refine_ls_structure_factor_coef Fsqd
_refine_ls_weighting_details 'w=1/[\s^2^(Fo^2^)+(0.0565P)^2^+0.1425P] where P=(Fo^2^+2Fc^2^)/3'
_refine_ls_weighting_scheme calc
_refine_ls_wR_factor_gt 0.1160
_refine_ls_wR_factor_ref 0.1292
_reflns_number_gt 1162
_reflns_number_total 1636
_reflns_threshold_expression 'I > 2\s(I)'
_cod_data_source_file qp3027sup1.cif
_cod_data_source_block hx1_285k
_cod_database_code 2021702
_shelx_space_group_comment
;
The symmetry employed for this shelxl refinement is uniquely defined
by the following loop, which should always be used as a source of
symmetry information in preference to the above space-group names.
They are only intended as comments.
;
_shelx_estimated_absorpt_t_min 0.974
_shelx_estimated_absorpt_t_max 0.985

loop_
_space_group_symop_operation_xyz
'x, y, z'
'-x, -y+1/2, z+1/2'
'x+1/2, -y, -z'
'-x+1/2, y+1/2, -z+1/2'
'-x, -y, -z'
'x, y-1/2, -z-1/2'
'-x-1/2, y, z'
'x-1/2, -y-1/2, z-1/2'

loop_
_atom_site_type_symbol
_atom_site_label
_atom_site_fract_x
_atom_site_fract_y
_atom_site_fract_z
_atom_site_U_iso_or_equiv
_atom_site_adp_type
_atom_site_calc_flag
_atom_site_occupancy
O O6 0.250000 0.21060(10) 0.22449(14) 0.0522(4) Uani d 1
N N1 0.250000 0.37669(11) 0.24813(16) 0.0434(4) Uani d 1
H H1 0.250000 0.386(2) 0.156(3) 0.074(8) Uiso d 1
N N3 0.250000 0.46225(11) 0.45096(15) 0.0425(4) Uani d 1
N N7 0.250000 0.21261(11) 0.53303(15) 0.0400(3) Uani d 1
H H7 0.250000 0.145(2) 0.514(3) 0.069(8) Uiso d 1
N N9 0.250000 0.35077(13) 0.63774(15) 0.0428(4) Uani d 1
H H9 0.250000 0.391(2) 0.707(3) 0.071(8) Uiso d 1
C C2 0.250000 0.45935(14) 0.32126(19) 0.0450(4) Uani d 1
H H2 0.250000 0.5191(17) 0.270(2) 0.048(6) Uiso d 1
C C4 0.250000 0.37185(12) 0.50481(17) 0.0355(3) Uani d 1
C C5 0.250000 0.28503(12) 0.43899(16) 0.0355(3) Uani d 1
C C6 0.250000 0.28188(13) 0.29782(17) 0.0384(4) Uani d 1
C C8 0.250000 0.25417(15) 0.6517(2) 0.0449(4) Uani d 1
H H8 0.250000 0.2187(18) 0.738(3) 0.057(7) Uiso d 1
N N11 0.250000 0.46700(11) 0.93010(14) 0.0453(4) Uani d 1
O O12 0.250000 0.51997(10) 1.03138(13) 0.0564(4) Uani d 1
O O11 0.250000 0.37762(10) 0.94277(15) 0.0646(5) Uani d 1
O O13 0.250000 0.50589(10) 0.81851(13) 0.0588(4) Uani d 1
O O1 0.250000 0.65786(11) 0.56856(16) 0.0500(4) Uani d 1
H H1A 0.250000 0.686(2) 0.503(4) 0.081(10) Uiso d 1
H H1B 0.250000 0.595(2) 0.547(3) 0.064(8) Uiso d 1

loop_
_atom_site_aniso_label
_atom_site_aniso_U_11
_atom_site_aniso_U_22
_atom_site_aniso_U_33
_atom_site_aniso_U_12
_atom_site_aniso_U_13
_atom_site_aniso_U_23
O6 0.0829(10) 0.0376(7) 0.0360(7) 0.000 0.000 -0.0079(5)
N1 0.0636(9) 0.0355(8) 0.0313(7) 0.000 0.000 0.0021(6)
N3 0.0584(9) 0.0295(7) 0.0397(7) 0.000 0.000 -0.0019(6)
N7 0.0526(9) 0.0313(7) 0.0362(7) 0.000 0.000 0.0039(6)
N9 0.0557(9) 0.0421(8) 0.0306(7) 0.000 0.000 -0.0037(6)
C2 0.0623(11) 0.0315(8) 0.0412(9) 0.000 0.000 0.0027(7)
C4 0.0431(8) 0.0329(8) 0.0305(7) 0.000 0.000 -0.0030(6)
C5 0.0434(8) 0.0303(7) 0.0327(8) 0.000 0.000 0.0009(6)
C6 0.0504(9) 0.0318(7) 0.0329(8) 0.000 0.000 -0.0007(6)
C8 0.0547(10) 0.0465(10) 0.0336(8) 0.000 0.000 0.0033(8)
N11 0.0728(11) 0.0318(7) 0.0312(7) 0.000 0.000 -0.0014(6)
O12 0.1010(12) 0.0373(7) 0.0309(6) 0.000 0.000 -0.0033(5)
O11 0.1153(15) 0.0292(7) 0.0494(8) 0.000 0.000 0.0021(6)
O13 0.1059(12) 0.0421(8) 0.0285(6) 0.000 0.000 0.0029(5)
O1 0.0705(10) 0.0348(7) 0.0448(8) 0.000 0.000 -0.0036(6)

loop_
_atom_type_symbol
_atom_type_description
_atom_type_scat_dispersion_real
_atom_type_scat_dispersion_imag
_atom_type_scat_source
C C 0.0033 0.0016 'International Tables Vol C Tables 4.2.6.8 and 6.1.1.4'
H H 0.0000 0.0000 'International Tables Vol C Tables 4.2.6.8 and 6.1.1.4'
N N 0.0061 0.0033 'International Tables Vol C Tables 4.2.6.8 and 6.1.1.4'
O O 0.0106 0.0060 'International Tables Vol C Tables 4.2.6.8 and 6.1.1.4'

loop_
_exptl_crystal_face_index_h
_exptl_crystal_face_index_k
_exptl_crystal_face_index_l
_exptl_crystal_face_perp_dist
-1 0 1 0.0690
1 0 -1 0.0690
0 1 0 0.0515
1 0 1 0.0500
-1 0 -1 0.0500
0 -1 0 0.0515

loop_
_geom_angle_atom_site_label_1
_geom_angle_atom_site_label_2
_geom_angle_atom_site_label_3
_geom_angle
C2 N1 H1 115.0(18)
C2 N1 C6 125.87(17)
C6 N1 H1 119.1(18)
C2 N3 C4 111.92(15)
C5 N7 H7 124.6(18)
C8 N7 H7 127.2(18)
C8 N7 C5 108.23(16)
C4 N9 H9 129.4(18)
C8 N9 H9 122.4(18)
C8 N9 C4 108.23(15)
N1 C2 H2 114.7(13)
N3 C2 N1 124.79(17)
N3 C2 H2 120.5(13)
N3 C4 N9 125.82(15)
N3 C4 C5 127.19(16)
C5 C4 N9 106.98(15)
N7 C5 C6 131.95(16)
C4 C5 N7 107.17(15)
C4 C5 C6 120.88(16)
O6 C6 N1 121.81(17)
O6 C6 C5 128.85(17)
N1 C6 C5 109.34(15)
N7 C8 N9 109.39(17)
N7 C8 H8 125.3(15)
N9 C8 H8 125.4(15)
O11 N11 O12 119.46(15)
O11 N11 O13 121.30(16)
O13 N11 O12 119.23(16)
H1A O1 H1B 106(3)

loop_
_geom_bond_atom_site_label_1
_geom_bond_atom_site_label_2
_geom_bond_distance
O6 C6 1.227(2)
N1 H1 0.94(3)
N1 C2 1.354(2)
N1 C6 1.395(2)
N3 C2 1.310(2)
N3 C4 1.355(2)
N7 H7 0.95(3)
N7 C5 1.375(2)
N7 C8 1.327(3)
N9 H9 0.90(3)
N9 C4 1.373(2)
N9 C8 1.333(3)
C2 H2 0.97(2)
C4 C5 1.364(2)
C5 C6 1.426(3)
C8 H8 1.00(3)
N11 O12 1.2546(19)
N11 O11 1.233(2)
N11 O13 1.247(2)
O1 H1A 0.77(4)
O1 H1B 0.89(3)

loop_
_geom_hbond_atom_site_label_D
_geom_hbond_atom_site_label_H
_geom_hbond_atom_site_label_A
_geom_hbond_site_symmetry_A
_geom_hbond_distance_DH
_geom_hbond_distance_HA
_geom_hbond_distance_DA
_geom_hbond_angle_DHA
N1 H1 O12_$1 1_554 0.94(3) 2.22(3) 2.942(2) 132(2)
N1 H1 O11_$1 1_554 0.94(3) 2.15(3) 3.083(3) 169(3)
N7 H7 O13_$2 4_546 0.95(3) 2.55(3) 3.209(2) 127(2)
N7 H7 O12_$2 4_546 0.95(3) 1.77(3) 2.723(2) 177(3)
N9 H9 O11 . 0.90(3) 2.38(3) 3.101(3) 137(2)
N9 H9 O13 . 0.90(3) 1.93(3) 2.804(2) 164(3)
C2 H2 O6_$3 4 0.97(2) 2.63(2) 3.480(2) 146.5(17)
C2 H2 O6_$3 4 0.97(2) 2.63(2) 3.480(2) 146.5(17)
C8 H8 O1_$2 4_546 1.00(3) 2.13(3) 3.118(3) 174(2)
O1 H1B N3 . 0.89(3) 2.06(3) 2.936(2) 166(2)

_cod_database_fobs_code 2021702
